data_7705169
loop_
_publ_author_name
'Oliveira, Katia M.'
'Honorato, Jo\~ao'
'Gon\,calves, Guilherme R'
'Cominetti, Marcia R.'
'Batista, Alzir A.'
'Correa, Rodrigo S.'

_publ_section_title
;
 Ru(II)/diclofenac-based complexes: DNA, BSA interaction and their
 anticancer evaluation against lung and breast tumor cells.
;
_journal_issue 36
_journal_name_full 'Dalton transactions (Cambridge, England : 2003)'
_journal_page_first 12643
_journal_page_last 12652
_journal_paper_doi 10.1039/d0dt01591a
_journal_volume 49
_journal_year 2020
_chemical_formula_moiety '2(C51 H44 Cl2 N3 O2 P2 Ru), 2(F6 P), H2 O'
_chemical_formula_sum 'C51 H45 Cl2 F6 N3 O2.5 P3 Ru'
_chemical_formula_weight 1118.78
_space_group_IT_number 2
_space_group_name_Hall '-P 1'
_space_group_name_H-M_alt 'P -1'
_symmetry_cell_setting triclinic
_symmetry_Int_Tables_number 2
_symmetry_space_group_name_Hall '-P 1'
_symmetry_space_group_name_H-M 'P -1'
_atom_sites_solution_hydrogens mixed
_audit_creation_date 2020-04-30T14:39:00-00:00
_audit_creation_method 'WinGX routine CIF_UPDATE'
_audit_update_record
;
2020-04-30 deposited with the CCDC.	2020-08-14 downloaded from the CCDC.
;
_cell_angle_alpha 106.108(2)
_cell_angle_beta 107.431(2)
_cell_angle_gamma 90.415(3)
_cell_formula_units_Z 4
_cell_length_a 16.821(3)
_cell_length_b 17.342(3)
_cell_length_c 18.540(3)
_cell_measurement_reflns_used 19383
_cell_measurement_temperature 100(2)
_cell_measurement_theta_max 26.0
_cell_measurement_theta_min 1.2
_cell_volume 4933.2(15)
_computing_structure_refinement 'SHELXL-2018/3 (Sheldrick, 2018)'
_diffrn_ambient_temperature 100(2)
_diffrn_detector_area_resol_mean 66.67
_diffrn_measured_fraction_theta_full 0.999
_diffrn_measured_fraction_theta_max 0.999
_diffrn_measurement_device_type 'Bruker-AXS Kappa Mach3 APEX-II'
_diffrn_measurement_method 'CCD \f- and \w-scans'
_diffrn_radiation_monochromator 'Incoatec Helios mirrors'
_diffrn_radiation_source 1\mS
_diffrn_radiation_type Mo-K\a
_diffrn_radiation_wavelength 0.71073
_diffrn_reflns_av_R_equivalents 0.0121
_diffrn_reflns_av_unetI/netI 0.0248
_diffrn_reflns_Laue_measured_fraction_full 0.999
_diffrn_reflns_Laue_measured_fraction_max 0.999
_diffrn_reflns_limit_h_max 20
_diffrn_reflns_limit_h_min -20
_diffrn_reflns_limit_k_max 21
_diffrn_reflns_limit_k_min -21
_diffrn_reflns_limit_l_max 22
_diffrn_reflns_limit_l_min -22
_diffrn_reflns_number 36957
_diffrn_reflns_point_group_measured_fraction_full 0.999
_diffrn_reflns_point_group_measured_fraction_max 0.999
_diffrn_reflns_reduction_process
;
 Scaled and merged with Sortav
 R.H. Blessing, (1987) Cryst. Rev. 1, 3-58
 R.H. Blessing, (1989) J. Appl. Cryst. 22, 396-397
;
_diffrn_reflns_theta_full 25.242
_diffrn_reflns_theta_max 26
_diffrn_reflns_theta_min 1.204
_exptl_absorpt_coefficient_mu 0.591
_exptl_absorpt_correction_type none
_exptl_crystal_colour Yellow
_exptl_crystal_density_diffrn 1.506
_exptl_crystal_description Block
_exptl_crystal_F_000 2276
_exptl_crystal_size_max 0.24
_exptl_crystal_size_mid 0.209
_exptl_crystal_size_min 0.094
_refine_diff_density_max 1.061
_refine_diff_density_min -0.675
_refine_diff_density_rms 0.061
_refine_ls_extinction_method none
_refine_ls_goodness_of_fit_ref 1.037
_refine_ls_hydrogen_treatment constr
_refine_ls_matrix_type full
_refine_ls_number_parameters 1283
_refine_ls_number_reflns 19383
_refine_ls_number_restraints 0
_refine_ls_restrained_S_all 1.037
_refine_ls_R_factor_all 0.0311
_refine_ls_R_factor_gt 0.0277
_refine_ls_shift/su_max 0.001
_refine_ls_shift/su_mean 0
_refine_ls_structure_factor_coef Fsqd
_refine_ls_weighting_details 'w=1/[\s^2^(Fo^2^)+(0.0315P)^2^+4.8388P] where P=(Fo^2^+2Fc^2^)/3'
_refine_ls_weighting_scheme calc
_refine_ls_wR_factor_gt 0.071
_refine_ls_wR_factor_ref 0.0733
_reflns_Friedel_coverage 0
_reflns_number_gt 17620
_reflns_number_total 19383
_reflns_threshold_expression 'I > 2\s(I)'
_cod_data_source_file d0dt01591a2.cif
_cod_data_source_block 11032
_cod_depositor_comments 'Adding full bibliography for 7705169--7705171.cif.'
_cod_original_cell_volume 4933.1(13)
_cod_original_formula_sum 'C51 H45 Cl2 F6 N3 O2.50 P3 Ru'
_cod_database_code 7705169
_shelx_estimated_absorpt_t_min 0.871
_shelx_estimated_absorpt_t_max 0.947
_shelx_shelxl_version_number 2018/3

loop_
_symmetry_equiv_pos_as_xyz
'x, y, z'
'-x, -y, -z'

loop_
_atom_site_label
_atom_site_type_symbol
_atom_site_fract_x
_atom_site_fract_y
_atom_site_fract_z
_atom_site_U_iso_or_equiv
_atom_site_adp_type
_atom_site_occupancy
_atom_site_site_symmetry_order
_atom_site_calc_flag
_atom_site_refinement_flags_posn
_atom_site_refinement_flags_adp
_atom_site_refinement_flags_occupancy
_atom_site_disorder_assembly
_atom_site_disorder_group
Ru2 Ru 0.15478(2) 0.19562(2) -0.08503(2) 0.01397(4) Uani 1 1 d . . . . .
Ru1 Ru 0.36094(2) -0.22210(2) -0.42918(2) 0.01357(4) Uani 1 1 d . . . . .
P3 P 0.20690(3) 0.11061(3) -0.01481(3) 0.01626(10) Uani 1 1 d . . . . .
P2 P 0.50222(3) -0.18450(3) -0.38703(3) 0.01639(10) Uani 1 1 d . . . . .
P4 P 0.03711(3) 0.11068(3) -0.16392(3) 0.01680(10) Uani 1 1 d . . . . .
P1 P 0.34011(3) -0.19247(3) -0.54319(3) 0.01964(10) Uani 1 1 d . . . . .
Cl4 Cl -0.01985(4) 0.58454(3) -0.19119(4) 0.03482(12) Uani 1 1 d . . . . .
Cl1 Cl 0.33083(4) -0.25256(4) -0.02407(3) 0.03777(13) Uani 1 1 d . . . . .
P6 P 0.53940(3) 0.32728(3) -0.20560(3) 0.02541(12) Uani 1 1 d . . . . .
Cl2 Cl 0.33941(4) -0.42483(3) -0.31275(3) 0.03179(12) Uani 1 1 d . . . . .
P5 P 0.15304(4) 0.30940(4) -0.55882(4) 0.03086(13) Uani 1 1 d . . . . .
Cl3 Cl 0.18691(4) 0.35258(4) -0.24663(4) 0.03837(13) Uani 1 1 d . . . . .
O4 O 0.08387(8) 0.26873(8) -0.02083(8) 0.0174(3) Uani 1 1 d . . . . .
O2 O 0.33782(8) -0.11753(8) -0.34544(8) 0.0174(3) Uani 1 1 d . . . . .
O1 O 0.36904(8) -0.22610(8) -0.30943(7) 0.0163(3) Uani 1 1 d . . . . .
F8 F 0.55037(10) 0.28406(10) -0.13779(9) 0.0497(4) Uani 1 1 d . . . . .
O3 O 0.09162(8) 0.29240(8) -0.12800(8) 0.0187(3) Uani 1 1 d . . . . .
F10 F 0.49515(10) 0.24429(9) -0.26923(9) 0.0450(4) Uani 1 1 d . . . . .
F9 F 0.45058(10) 0.35065(9) -0.19765(11) 0.0536(4) Uani 1 1 d . . . . .
F13 F 0.52854(11) 0.36842(11) -0.27425(10) 0.0558(4) Uani 1 1 d . . . . .
F11 F 0.62780(9) 0.30201(12) -0.21317(11) 0.0583(5) Uani 1 1 d . . . . .
N3 N 0.23544(9) -0.26715(10) -0.45716(9) 0.0171(3) Uani 1 1 d . . . . .
F12 F 0.58375(13) 0.40896(10) -0.14108(10) 0.0649(5) Uani 1 1 d . . . . .
N6 N 0.25826(10) 0.28335(9) -0.02611(9) 0.0175(3) Uani 1 1 d . . . . .
N2 N 0.36325(10) -0.34053(10) -0.48859(9) 0.0178(3) Uani 1 1 d . . . . .
N5 N 0.23332(10) 0.15796(9) -0.15238(9) 0.0174(3) Uani 1 1 d . . . . .
N4 N 0.07356(10) 0.44296(10) -0.16234(9) 0.0206(3) Uani 1 1 d . . . . .
H4 H 0.077602 0.395513 -0.16924 0.031 Uiso 1 1 d R U . . .
N1 N 0.32812(10) -0.27335(10) -0.18982(10) 0.0215(3) Uani 1 1 d . . . . .
H1 H 0.349092 -0.274728 -0.226058 0.032 Uiso 1 1 d R U . . .
O1W O 0.41374(11) 0.36235(13) -0.43180(11) 0.0514(5) Uani 1 1 d . . . . .
H1WA H 0.364766 0.360147 -0.446073 0.077 Uiso 1 1 d R U . . .
H1WB H 0.424588 0.357222 -0.385864 0.077 Uiso 1 1 d R U . . .
C20 C 0.22058(12) -0.34824(12) -0.48818(11) 0.0195(4) Uani 1 1 d . . . . .
C211 C 0.56456(12) -0.25389(11) -0.33923(11) 0.0179(4) Uani 1 1 d . . . . .
C28 C 0.10959(12) 0.48797(11) -0.08217(11) 0.0195(4) Uani 1 1 d . . . . .
C3 C 0.24519(12) -0.16810(12) -0.22395(11) 0.0210(4) Uani 1 1 d . . . . .
C27 C 0.08932(12) 0.46077(11) -0.02466(11) 0.0181(4) Uani 1 1 d . . . . .
C321 C 0.18571(12) 0.12175(12) 0.07848(11) 0.0207(4) Uani 1 1 d . . . . .
C46 C 0.31907(12) 0.27752(11) -0.06093(11) 0.0193(4) Uani 1 1 d . . . . .
C19 C 0.29200(12) -0.38944(12) -0.50472(11) 0.0203(4) Uani 1 1 d . . . . .
C221 C 0.53308(11) -0.08862(12) -0.30806(12) 0.0197(4) Uani 1 1 d . . . . .
C212 C 0.52566(12) -0.31180(12) -0.31820(11) 0.0213(4) Uani 1 1 d . . . . .
H212 H 0.467651 -0.316975 -0.330959 0.026 Uiso 1 1 calc R U . . .
C32 C 0.12934(12) 0.50073(12) 0.05464(12) 0.0216(4) Uani 1 1 d . . . . .
H32 H 0.117454 0.482139 0.093118 0.026 Uiso 1 1 calc R U . . .
C421 C 0.01420(12) 0.10202(12) -0.26949(11) 0.0211(4) Uani 1 1 d . . . . .
C45 C 0.30539(12) 0.20738(12) -0.13128(12) 0.0201(4) Uani 1 1 d . . . . .
C25 C 0.06751(11) 0.31239(11) -0.06701(11) 0.0175(4) Uani 1 1 d . . . . .
C312 C 0.36697(12) 0.18261(13) 0.07978(12) 0.0229(4) Uani 1 1 d . . . . .
H312 H 0.340272 0.214214 0.113067 0.027 Uiso 1 1 calc R U . . .
C2 C 0.32356(12) -0.12100(11) -0.22038(11) 0.0195(4) Uani 1 1 d . . . . .
H2A H 0.313933 -0.064804 -0.214299 0.023 Uiso 1 1 calc R U . . .
H2B H 0.369597 -0.123742 -0.175057 0.023 Uiso 1 1 calc R U . . .
C31 C 0.18650(13) 0.56759(13) 0.07763(12) 0.0249(4) Uani 1 1 d . . . . .
H31 H 0.213514 0.593035 0.130972 0.03 Uiso 1 1 calc R U . . .
C216 C 0.65163(12) -0.24884(12) -0.32119(12) 0.0232(4) Uani 1 1 d . . . . .
H216 H 0.678663 -0.21144 -0.335668 0.028 Uiso 1 1 calc R U . . .
C29 C 0.16516(13) 0.55671(12) -0.05891(12) 0.0247(4) Uani 1 1 d . . . . .
H29 H 0.176881 0.576195 -0.096946 0.03 Uiso 1 1 calc R U . . .
C225 C 0.55821(13) -0.01593(14) -0.17064(13) 0.0289(5) Uani 1 1 d . . . . .
H225 H 0.56317 -0.016397 -0.119444 0.035 Uiso 1 1 calc R U . . .
C8 C 0.16733(13) -0.14037(12) -0.24791(13) 0.0256(4) Uani 1 1 d . . . . .
H8 H 0.163395 -0.093392 -0.263121 0.031 Uiso 1 1 calc R U . . .
C23 C 0.09313(13) -0.25990(14) -0.45931(13) 0.0288(5) Uani 1 1 d . . . . .
H23 H 0.050871 -0.22871 -0.44889 0.035 Uiso 1 1 calc R U . . .
C33 C 0.08218(13) 0.46894(12) -0.22505(11) 0.0228(4) Uani 1 1 d . . . . .
C116 C 0.17325(12) -0.25014(14) -0.63105(12) 0.0242(4) Uani 1 1 d . . . . .
H116 H 0.159373 -0.201783 -0.602766 0.029 Uiso 1 1 calc R U . . .
C41 C 0.22015(12) 0.09216(11) -0.21542(11) 0.0203(4) Uani 1 1 d . . . . .
H41 H 0.171845 0.05752 -0.23008 0.024 Uiso 1 1 calc R U . . .
C215 C 0.69809(13) -0.29913(13) -0.28186(12) 0.0268(4) Uani 1 1 d . . . . .
H215 H 0.756006 -0.295143 -0.27007 0.032 Uiso 1 1 calc R U . . .
C44 C 0.36202(14) 0.19123(13) -0.17377(13) 0.0283(5) Uani 1 1 d . . . . .
H44 H 0.410357 0.225974 -0.158558 0.034 Uiso 1 1 calc R U . . .
C26 C 0.02596(12) 0.38820(11) -0.04831(12) 0.0191(4) Uani 1 1 d . . . . .
H26A H 0.003635 0.389824 -0.005415 0.023 Uiso 1 1 calc R U . . .
H26B H -0.020124 0.389365 -0.094251 0.023 Uiso 1 1 calc R U . . .
C115 C 0.11054(13) -0.31014(14) -0.68221(12) 0.0278(5) Uani 1 1 d . . . . .
H115 H 0.054727 -0.301698 -0.687967 0.033 Uiso 1 1 calc R U . . .
C1 C 0.34571(11) -0.15552(11) -0.29473(11) 0.0162(4) Uani 1 1 d . . . . .
C231 C 0.55558(12) -0.17310(14) -0.45736(12) 0.0254(4) Uani 1 1 d . . . . .
H23A H 0.606698 -0.137597 -0.427967 0.03 Uiso 1 1 calc R U . . .
H23B H 0.571521 -0.225399 -0.481098 0.03 Uiso 1 1 calc R U . . .
C431 C 0.03168(13) 0.00413(12) -0.16575(12) 0.0245(4) Uani 1 1 d . . . . .
H43A H -0.026872 -0.015698 -0.181444 0.029 Uiso 1 1 calc R U . . .
H43B H 0.054091 -0.025981 -0.206526 0.029 Uiso 1 1 calc R U . . .
C4 C 0.24995(13) -0.24129(12) -0.20521(12) 0.0218(4) Uani 1 1 d . . . . .
C311 C 0.32082(12) 0.11938(12) 0.01447(11) 0.0203(4) Uani 1 1 d . . . . .
C226 C 0.54034(12) -0.08780(12) -0.23133(12) 0.0226(4) Uani 1 1 d . . . . .
H226 H 0.533133 -0.136119 -0.220427 0.027 Uiso 1 1 calc R U . . .
C10 C 0.34678(13) -0.34144(13) -0.08756(13) 0.0274(4) Uani 1 1 d . . . . .
C18 C 0.28764(14) -0.47250(13) -0.53732(12) 0.0276(4) Uani 1 1 d . . . . .
H18 H 0.239968 -0.505017 -0.544667 0.033 Uiso 1 1 calc R U . . .
C24 C 0.17260(12) -0.22432(13) -0.44334(12) 0.0225(4) Uani 1 1 d . . . . .
H24 H 0.183013 -0.16858 -0.422213 0.027 Uiso 1 1 calc R U . . .
C331 C 0.17599(15) 0.00259(12) -0.06333(13) 0.0290(5) Uani 1 1 d . . . . .
H33A H 0.19438 -0.014413 -0.109676 0.035 Uiso 1 1 calc R U . . .
H33B H 0.202699 -0.027758 -0.02741 0.035 Uiso 1 1 calc R U . . .
C9 C 0.33991(12) -0.34333(12) -0.16497(12) 0.0222(4) Uani 1 1 d . . . . .
C49 C 0.39585(13) 0.39777(13) 0.03546(13) 0.0278(5) Uani 1 1 d . . . . .
H49 H 0.442046 0.436092 0.056325 0.033 Uiso 1 1 calc R U . . .
C48 C 0.38907(13) 0.33371(13) -0.03070(13) 0.0253(4) Uani 1 1 d . . . . .
H48 H 0.430795 0.328227 -0.054729 0.03 Uiso 1 1 calc R U . . .
C14 C 0.35063(13) -0.41677(13) -0.21432(12) 0.0249(4) Uani 1 1 d . . . . .
C50 C 0.33297(13) 0.40418(12) 0.07031(12) 0.0258(4) Uani 1 1 d . . . . .
H50 H 0.335949 0.447096 0.114536 0.031 Uiso 1 1 calc R U . . .
C322 C 0.12543(13) 0.16922(13) 0.09960(13) 0.0261(4) Uani 1 1 d . . . . .
H322 H 0.095498 0.197973 0.066598 0.031 Uiso 1 1 calc R U . . .
C214 C 0.65886(13) -0.35506(13) -0.26010(12) 0.0263(4) Uani 1 1 d . . . . .
H214 H 0.690368 -0.388173 -0.233167 0.032 Uiso 1 1 calc R U . . .
C30 C 0.20304(13) 0.59617(13) 0.02049(13) 0.0271(4) Uani 1 1 d . . . . .
H30 H 0.239856 0.642223 0.035521 0.033 Uiso 1 1 calc R U . . .
C213 C 0.57243(13) -0.36180(13) -0.27846(12) 0.0253(4) Uani 1 1 d . . . . .
H213 H 0.545819 -0.399691 -0.264213 0.03 Uiso 1 1 calc R U . . .
C426 C -0.03795(13) 0.03765(15) -0.32825(13) 0.0298(5) Uani 1 1 d . . . . .
H426 H -0.062241 -0.002037 -0.314336 0.036 Uiso 1 1 calc R U . . .
C6 C 0.10132(14) -0.25021(13) -0.22575(15) 0.0336(5) Uani 1 1 d . . . . .
H6 H 0.053725 -0.276533 -0.224269 0.04 Uiso 1 1 calc R U . . .
C114 C 0.13039(14) -0.38219(15) -0.72457(13) 0.0309(5) Uani 1 1 d . . . . .
H114 H 0.088101 -0.42205 -0.758711 0.037 Uiso 1 1 calc R U . . .
C5 C 0.17792(14) -0.28029(13) -0.20401(14) 0.0290(5) Uani 1 1 d . . . . .
H5 H 0.181391 -0.327043 -0.18842 0.035 Uiso 1 1 calc R U . . .
C7 C 0.09516(14) -0.18114(13) -0.24969(15) 0.0317(5) Uani 1 1 d . . . . .
H7 H 0.043296 -0.162241 -0.266772 0.038 Uiso 1 1 calc R U . . .
C11 C 0.36552(14) -0.40803(15) -0.06012(14) 0.0321(5) Uani 1 1 d . . . . .
H11 H 0.370512 -0.404959 -0.008042 0.038 Uiso 1 1 calc R U . . .
C15 C 0.42667(13) -0.37499(13) -0.51166(11) 0.0225(4) Uani 1 1 d . . . . .
H15 H 0.474793 -0.342266 -0.50262 0.027 Uiso 1 1 calc R U . . .
C425 C -0.05390(15) 0.03243(16) -0.40767(13) 0.0375(6) Uani 1 1 d . . . . .
H425 H -0.088655 -0.010828 -0.446531 0.045 Uiso 1 1 calc R U . . .
C51 C 0.26571(12) 0.34556(12) 0.03809(12) 0.0212(4) Uani 1 1 d . . . . .
H51 H 0.223944 0.349502 0.061983 0.025 Uiso 1 1 calc R U . . .
C21 C 0.14142(13) -0.38743(14) -0.50598(13) 0.0278(5) Uani 1 1 d . . . . .
H21 H 0.131766 -0.443154 -0.527687 0.033 Uiso 1 1 calc R U . . .
C422 C 0.04944(13) 0.16098(13) -0.29197(12) 0.0245(4) Uani 1 1 d . . . . .
H422 H 0.084179 0.204448 -0.253413 0.029 Uiso 1 1 calc R U . . .
C42 C 0.27418(14) 0.07339(13) -0.25928(13) 0.0260(4) Uani 1 1 d . . . . .
H42 H 0.262181 0.027365 -0.302459 0.031 Uiso 1 1 calc R U . . .
C113 C 0.21356(14) -0.39487(15) -0.71602(12) 0.0306(5) Uani 1 1 d . . . . .
H113 H 0.22707 -0.443531 -0.744126 0.037 Uiso 1 1 calc R U . . .
C326 C 0.22925(13) 0.07844(14) 0.12816(13) 0.0284(5) Uani 1 1 d . . . . .
H326 H 0.269419 0.046209 0.114284 0.034 Uiso 1 1 calc R U . . .
C43 C 0.34659(14) 0.12388(14) -0.23829(14) 0.0320(5) Uani 1 1 d . . . . .
H43 H 0.384007 0.112609 -0.267092 0.038 Uiso 1 1 calc R U . . .
C325 C 0.21305(15) 0.08309(16) 0.19837(13) 0.0345(5) Uani 1 1 d . . . . .
H325 H 0.242252 0.053857 0.231217 0.041 Uiso 1 1 calc R U . . .
C324 C 0.15384(14) 0.13089(15) 0.21947(13) 0.0335(5) Uani 1 1 d . . . . .
H324 H 0.143488 0.13433 0.26675 0.04 Uiso 1 1 calc R U . . .
C323 C 0.10985(15) 0.17369(14) 0.17033(14) 0.0327(5) Uani 1 1 d . . . . .
H323 H 0.069642 0.205661 0.184497 0.039 Uiso 1 1 calc R U . . .
C224 C 0.56869(14) 0.05664(14) -0.18608(15) 0.0342(5) Uani 1 1 d . . . . .
H224 H 0.580087 0.104913 -0.145525 0.041 Uiso 1 1 calc R U . A 1
C112 C 0.27677(13) -0.33511(14) -0.66559(12) 0.0270(5) Uani 1 1 d . . . . .
H112 H 0.332383 -0.343658 -0.660852 0.032 Uiso 1 1 calc R U . . .
C411 C -0.06063(12) 0.14293(12) -0.14650(12) 0.0207(4) Uani 1 1 d . . . . .
C13 C 0.36921(14) -0.48404(14) -0.18851(15) 0.0318(5) Uani 1 1 d . . . . .
H13 H 0.376564 -0.531961 -0.222766 0.038 Uiso 1 1 calc R U . . .
C122 C 0.31613(14) -0.03169(14) -0.47576(15) 0.0320(5) Uani 1 1 d . . . . .
H122 H 0.337568 -0.042217 -0.427409 0.038 Uiso 1 1 calc R U . . .
C17 C 0.35409(15) -0.50655(14) -0.55872(13) 0.0322(5) Uani 1 1 d . . . . .
H17 H 0.352207 -0.562076 -0.579936 0.039 Uiso 1 1 calc R U . . .
C222 C 0.54424(15) -0.01509(14) -0.32275(15) 0.0330(5) Uani 1 1 d . . . . .
H222 H 0.539651 -0.014254 -0.373772 0.04 Uiso 1 1 calc R U . B 1
C12 C 0.37664(14) -0.47891(15) -0.11122(15) 0.0351(5) Uani 1 1 d . . . . .
H12 H 0.389317 -0.523748 -0.093245 0.042 Uiso 1 1 calc R U . . .
C424 C -0.01849(15) 0.09098(16) -0.42906(13) 0.0345(5) Uani 1 1 d . . . . .
H424 H -0.029368 0.087089 -0.482236 0.041 Uiso 1 1 calc R U . . .
C22 C 0.07746(13) -0.34267(15) -0.49104(13) 0.0314(5) Uani 1 1 d . . . . .
H22 H 0.024413 -0.36798 -0.502234 0.038 Uiso 1 1 calc R U . . .
C423 C 0.03311(14) 0.15542(14) -0.37167(13) 0.0304(5) Uani 1 1 d . . . . .
H423 H 0.056904 0.194988 -0.386124 0.036 Uiso 1 1 calc R U . . .
C37 C 0.03883(17) 0.55003(15) -0.31593(14) 0.0383(6) Uani 1 1 d . . . . .
H37 H 0.008368 0.590839 -0.330492 0.046 Uiso 1 1 calc R U . . .
C111 C 0.25759(12) -0.26267(13) -0.62217(11) 0.0226(4) Uani 1 1 d . . . . .
C16 C 0.42356(14) -0.45643(13) -0.54799(12) 0.0287(5) Uani 1 1 d . . . . .
H16 H 0.467695 -0.477401 -0.565083 0.034 Uiso 1 1 calc R U . . .
C121 C 0.30739(12) -0.09243(14) -0.54520(13) 0.0269(5) Uani 1 1 d . . . . .
C38 C 0.03837(14) 0.53082(13) -0.24818(13) 0.0276(4) Uani 1 1 d . . . . .
C316 C 0.36227(15) 0.07215(15) -0.03372(13) 0.0326(5) Uani 1 1 d . . . . .
H316 H 0.332618 0.029499 -0.076975 0.039 Uiso 1 1 calc R U . . .
C313 C 0.45224(13) 0.19835(15) 0.09510(14) 0.0328(5) Uani 1 1 d . . . . .
H313 H 0.48241 0.240627 0.138496 0.039 Uiso 1 1 calc R U . . .
C332 C 0.07746(17) -0.01535(14) -0.08865(14) 0.0378(6) Uani 1 1 d . . . . .
H33C H 0.063763 -0.071852 -0.095333 0.045 Uiso 1 1 calc R U . . .
H33D H 0.057645 0.01634 -0.046621 0.045 Uiso 1 1 calc R U . . .
C131 C 0.42753(13) -0.19753(16) -0.58331(12) 0.0296(5) Uani 1 1 d . . . . .
H13A H 0.442982 -0.252343 -0.594879 0.035 Uiso 1 1 calc R U . . .
H13B H 0.410102 -0.183383 -0.632444 0.035 Uiso 1 1 calc R U . . .
C132 C 0.50479(14) -0.13959(16) -0.52448(14) 0.0350(5) Uani 1 1 d . . . . .
H13C H 0.541147 -0.129246 -0.553366 0.042 Uiso 1 1 calc R U . . .
H13D H 0.485993 -0.088583 -0.501374 0.042 Uiso 1 1 calc R U . . .
C34 C 0.12875(14) 0.42928(13) -0.27280(13) 0.0288(5) Uani 1 1 d . . . . .
C414 C -0.20968(15) 0.19262(15) -0.12044(18) 0.0426(7) Uani 1 1 d . . . . .
H41A H -0.25743 0.211354 -0.108879 0.051 Uiso 0.52(3) 1 d R U P C .
H41B H -0.261063 0.206064 -0.11403 0.051 Uiso 0.48(3) 1 d R U P . .
C416 C -0.1053(8) 0.1992(8) -0.1862(8) 0.0184(19) Uani 0.52(3) 1 d . . P C 1
H41C H -0.084091 0.217785 -0.219918 0.022 Uiso 0.52(3) 1 d R U P C 1
C223 C 0.56210(17) 0.05665(14) -0.26180(17) 0.0413(6) Uani 1 1 d . . . D 1
H223 H 0.569682 0.105141 -0.272272 0.05 Uiso 1 1 calc R U . D 1
C415 C -0.1779(11) 0.2237(10) -0.1746(11) 0.027(2) Uani 0.52(3) 1 d . . P C 1
H41D H -0.207 0.259106 -0.200043 0.032 Uiso 0.52(3) 1 d R U P C 1
C315 C 0.44803(16) 0.08845(19) -0.01749(16) 0.0456(7) Uani 1 1 d . . . . .
H315 H 0.475415 0.056584 -0.049984 0.055 Uiso 1 1 d R U . . .
C36 C 0.08463(19) 0.50827(16) -0.36117(14) 0.0440(7) Uani 1 1 d . . . . .
H36 H 0.084764 0.520769 -0.40678 0.053 Uiso 1 1 calc R U . . .
C35 C 0.13067(17) 0.44776(15) -0.33986(14) 0.0384(6) Uani 1 1 d . . . . .
H35 H 0.162309 0.420098 -0.370285 0.046 Uiso 1 1 calc R U . . .
C125 C 0.25269(15) 0.0021(2) -0.6174(2) 0.0549(9) Uani 1 1 d . . . . .
H125 H 0.231317 0.013477 -0.665282 0.066 Uiso 1 1 calc R U . . .
C123 C 0.29310(16) 0.04515(16) -0.47753(19) 0.0439(6) Uani 1 1 d . . . . .
H123 H 0.299693 0.085412 -0.43043 0.053 Uiso 1 1 calc R U . . .
C314 C 0.49267(14) 0.15170(19) 0.04637(16) 0.0435(7) Uani 1 1 d . . . . .
H314 H 0.5498 0.16285 0.056533 0.052 Uiso 1 1 calc R U . . .
C126 C 0.27578(14) -0.07532(17) -0.61732(16) 0.0398(6) Uani 1 1 d . . . . .
H126 H 0.270161 -0.114853 -0.664665 0.048 Uiso 1 1 calc R U . . .
C124 C 0.26091(16) 0.06156(19) -0.5481(2) 0.0513(8) Uani 1 1 d . . . . .
H124 H 0.244772 0.112519 -0.549277 0.062 Uiso 1 1 d R U . . .
C412 C -0.0978(10) 0.1135(7) -0.1024(11) 0.044(3) Uani 0.52(3) 1 d . . P C .
H41E H -0.071561 0.076254 -0.078008 0.053 Uiso 0.52(3) 1 d R U P . .
C413 C -0.1729(11) 0.1393(8) -0.0915(13) 0.056(4) Uani 0.52(3) 1 d . . P C .
H41G H -0.195772 0.117646 -0.060644 0.067 Uiso 0.52(3) 1 d R U P . .
C41A C -0.1135(11) 0.1759(9) -0.1917(10) 0.027(3) Uani 0.48(3) 1 d . . P C .
H416 H -0.102123 0.18292 -0.235621 0.032 Uiso 0.48(3) 1 d R U P . .
C41B C -0.1897(13) 0.2017(11) -0.1774(13) 0.031(3) Uani 0.48(3) 1 d . . P C .
H415 H -0.225566 0.225883 -0.211619 0.037 Uiso 0.48(3) 1 d R U P . .
C41C C -0.1490(7) 0.1595(9) -0.0623(6) 0.039(2) Uani 0.48(3) 1 d . . P C .
H41H H -0.160294 0.155315 -0.01737 0.047 Uiso 0.48(3) 1 d R U P . .
C41D C -0.0757(7) 0.1348(9) -0.0766(6) 0.033(2) Uani 0.48(3) 1 d . . P C .
H41F H -0.036604 0.114122 -0.041274 0.039 Uiso 0.48(3) 1 d R U P . .
F1 F 0.10709(12) 0.38977(11) -0.53566(11) 0.0603(5) Uani 1 1 d . . . . .
F2 F 0.20128(13) 0.23340(11) -0.58173(13) 0.0693(5) Uani 1 1 d . . . . .
F3 F 0.12029(19) 0.27797(16) -0.49838(15) 0.0606(7) Uani 0.75 1 d . . P E .
F4 F 0.1827(2) 0.34907(16) -0.61639(16) 0.0625(8) Uani 0.75 1 d . . P E .
F5 F 0.23121(13) 0.35759(16) -0.48603(15) 0.0599(6) Uani 0.75 1 d . . P E .
F6 F 0.07140(17) 0.27154(17) -0.63016(16) 0.0733(8) Uani 0.75 1 d . . P E .
F4A F 0.2226(7) 0.3516(6) -0.5773(5) 0.0625(8) Uani 0.25 1 d . . P E 2
F2A F 0.0994(7) 0.2557(6) -0.5360(6) 0.0693(5) Uani 0.25 1 d . . P E 2
F6A F 0.1078(5) 0.2939(5) -0.6482(5) 0.0733(8) Uani 0.25 1 d . . P E 2
F3A F 0.2167(6) 0.3164(5) -0.4738(4) 0.0606(7) Uani 0.25 1 d . . P E 2

loop_
_atom_site_aniso_label
_atom_site_aniso_U_11
_atom_site_aniso_U_22
_atom_site_aniso_U_33
_atom_site_aniso_U_23
_atom_site_aniso_U_13
_atom_site_aniso_U_12
Ru2 0.01464(7) 0.01241(7) 0.01532(7) 0.00355(6) 0.00583(6) 0.00138(5)
Ru1 0.01235(7) 0.01734(8) 0.01240(7) 0.00539(6) 0.00496(5) 0.00007(5)
P3 0.0181(2) 0.0148(2) 0.0157(2) 0.00428(18) 0.00530(18) 0.00093(18)
P2 0.0138(2) 0.0210(2) 0.0158(2) 0.00622(19) 0.00603(18) -0.00040(18)
P4 0.0169(2) 0.0162(2) 0.0168(2) 0.00326(18) 0.00601(18) 0.00040(18)
P1 0.0150(2) 0.0304(3) 0.0155(2) 0.0110(2) 0.00386(18) -0.00221(19)
Cl4 0.0424(3) 0.0276(3) 0.0410(3) 0.0170(2) 0.0161(3) 0.0092(2)
Cl1 0.0572(4) 0.0362(3) 0.0273(3) 0.0084(2) 0.0250(3) 0.0009(3)
P6 0.0269(3) 0.0269(3) 0.0245(3) 0.0069(2) 0.0117(2) -0.0006(2)
Cl2 0.0430(3) 0.0271(3) 0.0267(3) 0.0044(2) 0.0163(2) -0.0004(2)
P5 0.0257(3) 0.0377(3) 0.0295(3) 0.0077(3) 0.0112(2) 0.0013(2)
Cl3 0.0397(3) 0.0332(3) 0.0490(3) 0.0096(3) 0.0260(3) 0.0064(2)
O4 0.0189(6) 0.0157(6) 0.0189(6) 0.0052(5) 0.0076(5) 0.0024(5)
O2 0.0170(6) 0.0170(6) 0.0206(7) 0.0072(5) 0.0077(5) 0.0017(5)
O1 0.0188(6) 0.0176(6) 0.0152(6) 0.0058(5) 0.0083(5) 0.0037(5)
F8 0.0473(9) 0.0666(11) 0.0437(9) 0.0322(8) 0.0120(7) -0.0038(8)
O3 0.0208(7) 0.0173(6) 0.0195(7) 0.0054(5) 0.0084(5) 0.0039(5)
F10 0.0522(9) 0.0333(8) 0.0446(8) -0.0029(6) 0.0213(7) -0.0045(7)
F9 0.0466(9) 0.0413(9) 0.0889(13) 0.0233(9) 0.0401(9) 0.0209(7)
F13 0.0621(10) 0.0634(11) 0.0496(9) 0.0383(9) 0.0090(8) -0.0061(8)
F11 0.0306(8) 0.0887(13) 0.0704(11) 0.0355(10) 0.0261(8) 0.0106(8)
N3 0.0160(7) 0.0227(8) 0.0139(7) 0.0070(6) 0.0050(6) -0.0009(6)
F12 0.0882(13) 0.0470(10) 0.0465(10) -0.0051(8) 0.0205(9) -0.0329(9)
N6 0.0173(8) 0.0149(8) 0.0208(8) 0.0067(6) 0.0053(6) 0.0020(6)
N2 0.0187(8) 0.0227(8) 0.0122(7) 0.0050(6) 0.0054(6) 0.0012(6)
N5 0.0190(8) 0.0157(8) 0.0199(8) 0.0074(6) 0.0077(6) 0.0037(6)
N4 0.0259(9) 0.0165(8) 0.0187(8) 0.0055(7) 0.0060(7) -0.0004(6)
N1 0.0248(9) 0.0242(9) 0.0224(8) 0.0101(7) 0.0142(7) 0.0040(7)
O1W 0.0318(9) 0.0858(15) 0.0410(10) 0.0178(10) 0.0184(8) 0.0144(10)
C20 0.0206(9) 0.0248(10) 0.0144(9) 0.0077(8) 0.0058(7) -0.0019(8)
C211 0.0175(9) 0.0208(9) 0.0139(8) 0.0012(7) 0.0060(7) 0.0030(7)
C28 0.0201(9) 0.0182(9) 0.0202(9) 0.0048(8) 0.0070(8) 0.0044(7)
C3 0.0244(10) 0.0194(9) 0.0205(9) 0.0009(8) 0.0137(8) 0.0013(8)
C27 0.0181(9) 0.0161(9) 0.0226(9) 0.0061(8) 0.0094(8) 0.0067(7)
C321 0.0214(9) 0.0219(10) 0.0181(9) 0.0050(8) 0.0063(8) -0.0056(8)
C46 0.0202(9) 0.0182(9) 0.0228(10) 0.0103(8) 0.0076(8) 0.0022(7)
C19 0.0243(10) 0.0223(10) 0.0143(9) 0.0058(8) 0.0055(7) -0.0020(8)
C221 0.0120(8) 0.0222(10) 0.0239(10) 0.0055(8) 0.0056(7) -0.0004(7)
C212 0.0188(9) 0.0260(10) 0.0209(9) 0.0068(8) 0.0086(8) 0.0048(8)
C32 0.0240(10) 0.0231(10) 0.0210(10) 0.0072(8) 0.0113(8) 0.0078(8)
C421 0.0174(9) 0.0269(10) 0.0185(9) 0.0035(8) 0.0076(7) 0.0061(8)
C45 0.0211(9) 0.0187(9) 0.0236(10) 0.0097(8) 0.0087(8) 0.0028(7)
C25 0.0138(8) 0.0169(9) 0.0199(9) 0.0026(7) 0.0052(7) -0.0012(7)
C312 0.0207(10) 0.0272(11) 0.0245(10) 0.0137(9) 0.0069(8) 0.0034(8)
C2 0.0230(10) 0.0161(9) 0.0203(9) 0.0029(7) 0.0105(8) 0.0020(7)
C31 0.0260(10) 0.0264(11) 0.0187(10) 0.0000(8) 0.0078(8) 0.0035(8)
C216 0.0180(9) 0.0248(10) 0.0227(10) 0.0015(8) 0.0056(8) 0.0001(8)
C29 0.0283(11) 0.0232(10) 0.0244(10) 0.0068(8) 0.0109(8) -0.0018(8)
C225 0.0231(10) 0.0322(12) 0.0253(11) 0.0015(9) 0.0051(8) 0.0054(9)
C8 0.0274(11) 0.0189(10) 0.0328(11) 0.0040(9) 0.0161(9) 0.0060(8)
C23 0.0179(10) 0.0425(13) 0.0282(11) 0.0111(10) 0.0098(8) 0.0023(9)
C33 0.0257(10) 0.0217(10) 0.0179(9) 0.0038(8) 0.0043(8) -0.0063(8)
C116 0.0208(10) 0.0351(12) 0.0189(9) 0.0126(9) 0.0053(8) 0.0003(8)
C41 0.0230(10) 0.0166(9) 0.0224(10) 0.0055(8) 0.0088(8) 0.0033(7)
C215 0.0171(9) 0.0298(11) 0.0260(10) -0.0001(9) 0.0034(8) 0.0049(8)
C44 0.0267(11) 0.0292(11) 0.0341(12) 0.0086(9) 0.0175(9) -0.0004(9)
C26 0.0189(9) 0.0188(9) 0.0234(10) 0.0076(8) 0.0109(8) 0.0048(7)
C115 0.0180(10) 0.0415(13) 0.0238(10) 0.0139(10) 0.0025(8) -0.0019(9)
C1 0.0125(8) 0.0175(9) 0.0181(9) 0.0042(7) 0.0050(7) -0.0012(7)
C231 0.0177(9) 0.0391(12) 0.0246(10) 0.0130(9) 0.0111(8) -0.0009(8)
C431 0.0266(10) 0.0160(9) 0.0261(10) 0.0019(8) 0.0053(8) -0.0035(8)
C4 0.0243(10) 0.0216(10) 0.0220(10) 0.0040(8) 0.0132(8) 0.0029(8)
C311 0.0193(9) 0.0265(10) 0.0199(9) 0.0125(8) 0.0076(8) 0.0074(8)
C226 0.0207(10) 0.0217(10) 0.0241(10) 0.0059(8) 0.0056(8) 0.0032(8)
C10 0.0281(11) 0.0313(11) 0.0265(11) 0.0108(9) 0.0121(9) 0.0000(9)
C18 0.0319(11) 0.0250(11) 0.0224(10) 0.0036(9) 0.0067(9) -0.0030(9)
C24 0.0194(9) 0.0286(11) 0.0207(10) 0.0076(8) 0.0076(8) 0.0024(8)
C331 0.0438(13) 0.0164(10) 0.0220(10) 0.0055(8) 0.0035(9) -0.0002(9)
C9 0.0193(9) 0.0257(10) 0.0258(10) 0.0114(8) 0.0097(8) 0.0008(8)
C49 0.0257(11) 0.0225(10) 0.0321(11) 0.0077(9) 0.0051(9) -0.0079(8)
C48 0.0240(10) 0.0254(11) 0.0289(11) 0.0104(9) 0.0097(9) -0.0026(8)
C14 0.0240(10) 0.0279(11) 0.0255(10) 0.0095(9) 0.0103(8) 0.0002(8)
C50 0.0287(11) 0.0191(10) 0.0243(10) 0.0020(8) 0.0047(9) -0.0011(8)
C322 0.0290(11) 0.0264(11) 0.0272(11) 0.0097(9) 0.0136(9) -0.0008(9)
C214 0.0279(11) 0.0262(11) 0.0219(10) 0.0037(8) 0.0063(8) 0.0115(9)
C30 0.0281(11) 0.0220(10) 0.0281(11) 0.0010(9) 0.0105(9) -0.0047(8)
C213 0.0278(11) 0.0259(11) 0.0256(10) 0.0084(9) 0.0122(9) 0.0074(8)
C426 0.0223(10) 0.0395(13) 0.0229(10) 0.0010(9) 0.0079(8) -0.0041(9)
C6 0.0280(11) 0.0242(11) 0.0532(15) 0.0049(10) 0.0253(11) 0.0004(9)
C114 0.0263(11) 0.0402(13) 0.0205(10) 0.0096(9) -0.0013(8) -0.0062(9)
C5 0.0312(11) 0.0228(11) 0.0407(13) 0.0104(9) 0.0213(10) 0.0026(9)
C7 0.0247(11) 0.0229(11) 0.0473(14) 0.0023(10) 0.0182(10) 0.0067(9)
C11 0.0305(11) 0.0429(13) 0.0322(12) 0.0233(11) 0.0120(10) 0.0022(10)
C15 0.0214(10) 0.0297(11) 0.0158(9) 0.0049(8) 0.0067(8) 0.0041(8)
C425 0.0284(12) 0.0514(15) 0.0215(11) -0.0045(10) 0.0059(9) -0.0047(11)
C51 0.0216(10) 0.0187(9) 0.0219(10) 0.0047(8) 0.0061(8) 0.0028(8)
C21 0.0279(11) 0.0285(11) 0.0259(11) 0.0068(9) 0.0081(9) -0.0086(9)
C422 0.0287(11) 0.0250(10) 0.0192(10) 0.0048(8) 0.0083(8) 0.0069(8)
C42 0.0332(11) 0.0221(10) 0.0250(10) 0.0045(8) 0.0148(9) 0.0066(9)
C113 0.0321(12) 0.0391(13) 0.0167(10) 0.0053(9) 0.0047(9) 0.0034(10)
C326 0.0255(11) 0.0372(12) 0.0242(10) 0.0129(9) 0.0064(9) 0.0008(9)
C43 0.0337(12) 0.0354(12) 0.0347(12) 0.0083(10) 0.0237(10) 0.0060(10)
C325 0.0323(12) 0.0493(15) 0.0232(11) 0.0182(10) 0.0039(9) -0.0064(10)
C324 0.0348(12) 0.0443(14) 0.0208(10) 0.0073(10) 0.0104(9) -0.0162(10)
C323 0.0342(12) 0.0337(12) 0.0352(12) 0.0061(10) 0.0222(10) -0.0035(10)
C224 0.0256(11) 0.0229(11) 0.0457(14) -0.0045(10) 0.0124(10) -0.0005(9)
C112 0.0193(10) 0.0454(13) 0.0160(9) 0.0108(9) 0.0036(8) 0.0021(9)
C411 0.0187(9) 0.0194(10) 0.0228(10) 0.0017(8) 0.0088(8) -0.0013(8)
C13 0.0319(12) 0.0257(11) 0.0431(13) 0.0136(10) 0.0160(10) 0.0046(9)
C122 0.0280(11) 0.0304(12) 0.0445(13) 0.0235(11) 0.0098(10) 0.0009(9)
C17 0.0430(13) 0.0226(11) 0.0259(11) 0.0005(9) 0.0095(10) 0.0048(9)
C222 0.0402(13) 0.0271(12) 0.0377(13) 0.0112(10) 0.0194(11) -0.0006(10)
C12 0.0313(12) 0.0363(13) 0.0491(14) 0.0278(12) 0.0150(11) 0.0066(10)
C424 0.0334(12) 0.0516(15) 0.0176(10) 0.0061(10) 0.0103(9) 0.0098(11)
C22 0.0189(10) 0.0442(14) 0.0315(11) 0.0117(10) 0.0083(9) -0.0087(9)
C423 0.0362(12) 0.0352(12) 0.0246(11) 0.0109(9) 0.0145(9) 0.0109(10)
C37 0.0571(16) 0.0294(12) 0.0262(11) 0.0137(10) 0.0050(11) -0.0048(11)
C111 0.0184(9) 0.0370(12) 0.0133(9) 0.0112(8) 0.0026(7) -0.0022(8)
C16 0.0319(11) 0.0316(12) 0.0203(10) 0.0025(9) 0.0092(9) 0.0103(9)
C121 0.0165(9) 0.0371(12) 0.0352(12) 0.0255(10) 0.0060(8) -0.0017(8)
C38 0.0340(11) 0.0238(11) 0.0238(10) 0.0078(9) 0.0069(9) -0.0029(9)
C316 0.0334(12) 0.0451(14) 0.0230(11) 0.0125(10) 0.0116(9) 0.0189(10)
C313 0.0218(10) 0.0462(14) 0.0351(12) 0.0260(11) 0.0030(9) -0.0015(10)
C332 0.0539(15) 0.0205(11) 0.0320(12) 0.0058(9) 0.0056(11) -0.0122(10)
C131 0.0200(10) 0.0541(14) 0.0208(10) 0.0184(10) 0.0086(8) -0.0009(9)
C132 0.0228(11) 0.0568(16) 0.0337(12) 0.0236(12) 0.0114(9) -0.0034(10)
C34 0.0332(12) 0.0243(11) 0.0269(11) 0.0021(9) 0.0117(9) -0.0061(9)
C414 0.0283(12) 0.0312(13) 0.0674(18) -0.0044(12) 0.0310(13) -0.0021(10)
C416 0.022(3) 0.017(5) 0.016(3) 0.006(4) 0.004(2) 0.007(4)
C223 0.0489(15) 0.0222(12) 0.0590(17) 0.0095(11) 0.0280(13) -0.0022(10)
C415 0.022(4) 0.027(6) 0.026(3) 0.001(5) 0.006(3) 0.001(4)
C315 0.0356(13) 0.082(2) 0.0382(14) 0.0319(14) 0.0247(12) 0.0332(14)
C36 0.0726(19) 0.0381(14) 0.0217(11) 0.0080(10) 0.0164(12) -0.0147(13)
C35 0.0556(16) 0.0327(13) 0.0273(12) 0.0002(10) 0.0220(11) -0.0103(11)
C125 0.0231(12) 0.087(2) 0.081(2) 0.074(2) 0.0082(13) 0.0034(13)
C123 0.0339(13) 0.0328(13) 0.0759(19) 0.0307(14) 0.0191(13) 0.0030(10)
C314 0.0185(11) 0.084(2) 0.0452(15) 0.0435(15) 0.0115(10) 0.0113(12)
C126 0.0239(11) 0.0620(17) 0.0443(14) 0.0386(13) 0.0054(10) -0.0030(11)
C124 0.0278(13) 0.0509(17) 0.095(2) 0.0550(19) 0.0174(14) 0.0055(12)
C412 0.050(7) 0.032(5) 0.075(9) 0.031(5) 0.042(6) 0.017(4)
C413 0.060(8) 0.035(5) 0.109(11) 0.031(6) 0.070(8) 0.013(5)
C41A 0.041(5) 0.019(6) 0.029(4) 0.007(4) 0.022(3) 0.008(4)
C41B 0.025(6) 0.029(7) 0.033(4) 0.004(6) 0.006(4) 0.008(5)
C41C 0.032(4) 0.056(7) 0.034(4) 0.014(4) 0.017(3) -0.001(4)
C41D 0.023(4) 0.055(6) 0.026(4) 0.017(4) 0.010(3) 0.002(3)
F1 0.0720(12) 0.0660(11) 0.0570(10) 0.0228(9) 0.0358(9) 0.0313(9)
F2 0.0915(14) 0.0523(11) 0.0885(14) 0.0313(10) 0.0530(12) 0.0328(10)
F3 0.0901(19) 0.0537(15) 0.0523(13) 0.0197(12) 0.0393(14) 0.0002(13)
F4 0.101(3) 0.0523(12) 0.0605(18) 0.0226(15) 0.0582(17) 0.0144(16)
F5 0.0298(11) 0.0667(16) 0.0627(15) 0.0005(13) 0.0019(10) -0.0095(10)
F6 0.0574(17) 0.0708(17) 0.0618(16) 0.0101(13) -0.0155(13) -0.0228(13)
F4A 0.101(3) 0.0523(12) 0.0605(18) 0.0226(15) 0.0582(17) 0.0144(16)
F2A 0.0915(14) 0.0523(11) 0.0885(14) 0.0313(10) 0.0530(12) 0.0328(10)
F6A 0.0574(17) 0.0708(17) 0.0618(16) 0.0101(13) -0.0155(13) -0.0228(13)
F3A 0.0901(19) 0.0537(15) 0.0523(13) 0.0197(12) 0.0393(14) 0.0002(13)

loop_
_atom_type_symbol
_atom_type_description
_atom_type_scat_dispersion_real
_atom_type_scat_dispersion_imag
_atom_type_scat_source
C C 0.0033 0.0016 'International Tables Vol C Tables 4.2.6.8 and 6.1.1.4'
H H 0 0 'International Tables Vol C Tables 4.2.6.8 and 6.1.1.4'
N N 0.0061 0.0033 'International Tables Vol C Tables 4.2.6.8 and 6.1.1.4'
O O 0.0106 0.006 'International Tables Vol C Tables 4.2.6.8 and 6.1.1.4'
F F 0.0171 0.0103 'International Tables Vol C Tables 4.2.6.8 and 6.1.1.4'
P P 0.1023 0.0942 'International Tables Vol C Tables 4.2.6.8 and 6.1.1.4'
Cl Cl 0.1484 0.1585 'International Tables Vol C Tables 4.2.6.8 and 6.1.1.4'
Ru Ru -1.2594 0.8363 'International Tables Vol C Tables 4.2.6.8 and 6.1.1.4'

loop_
_geom_angle_atom_site_label_1
_geom_angle_atom_site_label_2
_geom_angle_atom_site_label_3
_geom_angle
_geom_angle_site_symmetry_1
_geom_angle_site_symmetry_3
_geom_angle_publ_flag
N5 Ru2 N6 78.36(6) . . ?
N5 Ru2 O4 162.21(5) . . ?
N6 Ru2 O4 89.57(6) . . ?
N5 Ru2 O3 104.91(5) . . ?
N6 Ru2 O3 84.86(5) . . ?
O4 Ru2 O3 60.53(5) . . ?
N5 Ru2 P3 89.37(4) . . ?
N6 Ru2 P3 94.30(4) . . ?
O4 Ru2 P3 104.69(4) . . ?
O3 Ru2 P3 165.17(4) . . ?
N5 Ru2 P4 99.21(5) . . ?
N6 Ru2 P4 170.99(4) . . ?
O4 Ru2 P4 90.68(4) . . ?
O3 Ru2 P4 87.43(4) . . ?
P3 Ru2 P4 94.35(2) . . ?
N5 Ru2 C25 134.15(6) . . ?
N6 Ru2 C25 85.32(6) . . ?
O4 Ru2 C25 30.18(5) . . ?
O3 Ru2 C25 30.41(5) . . ?
P3 Ru2 C25 134.76(5) . . ?
P4 Ru2 C25 90.39(4) . . ?
N2 Ru1 N3 78.81(6) . . ?
N2 Ru1 O2 160.16(5) . . ?
N3 Ru1 O2 88.19(6) . . ?
N2 Ru1 O1 103.21(5) . . ?
N3 Ru1 O1 83.67(5) . . ?
O2 Ru1 O1 60.06(5) . . ?
N2 Ru1 P1 88.56(4) . . ?
N3 Ru1 P1 94.07(4) . . ?
O2 Ru1 P1 107.44(4) . . ?
O1 Ru1 P1 167.28(4) . . ?
N2 Ru1 P2 97.97(5) . . ?
N3 Ru1 P2 171.84(4) . . ?
O2 Ru1 P2 92.85(4) . . ?
O1 Ru1 P2 89.83(4) . . ?
P1 Ru1 P2 93.337(18) . . ?
N2 Ru1 C1 132.00(6) . . ?
N3 Ru1 C1 83.48(6) . . ?
O2 Ru1 C1 30.04(5) . . ?
O1 Ru1 C1 30.12(5) . . ?
P1 Ru1 C1 137.24(4) . . ?
P2 Ru1 C1 93.38(4) . . ?
C311 P3 C321 103.09(9) . . ?
C311 P3 C331 104.26(10) . . ?
C321 P3 C331 100.60(10) . . ?
C311 P3 Ru2 110.92(6) . . ?
C321 P3 Ru2 118.73(7) . . ?
C331 P3 Ru2 117.33(7) . . ?
C221 P2 C211 101.72(9) . . ?
C221 P2 C231 103.64(10) . . ?
C211 P2 C231 102.94(9) . . ?
C221 P2 Ru1 112.98(6) . . ?
C211 P2 Ru1 112.86(6) . . ?
C231 P2 Ru1 120.55(7) . . ?
C411 P4 C431 102.92(9) . . ?
C411 P4 C421 101.86(9) . . ?
C431 P4 C421 101.74(9) . . ?
C411 P4 Ru2 115.07(6) . . ?
C431 P4 Ru2 119.88(7) . . ?
C421 P4 Ru2 113.03(7) . . ?
C111 P1 C131 103.61(10) . . ?
C111 P1 C121 104.68(10) . . ?
C131 P1 C121 102.10(10) . . ?
C111 P1 Ru1 110.36(6) . . ?
C131 P1 Ru1 117.85(7) . . ?
C121 P1 Ru1 116.66(7) . . ?
F12 P6 F11 89.84(11) . . ?
F12 P6 F9 90.94(10) . . ?
F11 P6 F9 178.67(10) . . ?
F12 P6 F13 90.85(10) . . ?
F11 P6 F13 89.58(10) . . ?
F9 P6 F13 91.48(10) . . ?
F12 P6 F10 178.92(10) . . ?
F11 P6 F10 90.06(10) . . ?
F9 P6 F10 89.15(9) . . ?
F13 P6 F10 90.23(9) . . ?
F12 P6 F8 90.23(10) . . ?
F11 P6 F8 89.85(9) . . ?
F9 P6 F8 89.08(9) . . ?
F13 P6 F8 178.78(10) . . ?
F10 P6 F8 88.69(9) . . ?
F2A P5 F4A 167.3(5) . . ?
F2A P5 F6A 102.8(5) . . ?
F4A P5 F6A 82.7(5) . . ?
F2A P5 F6 69.7(4) . . ?
F4A P5 F6 116.6(4) . . ?
F6A P5 F6 33.9(3) . . ?
F2A P5 F2 86.6(3) . . ?
F4A P5 F2 82.2(4) . . ?
F6A P5 F2 87.6(4) . . ?
F6 P5 F2 92.55(15) . . ?
F2A P5 F3A 83.3(5) . . ?
F4A P5 F3A 89.0(4) . . ?
F6A P5 F3A 166.7(5) . . ?
F6 P5 F3A 152.6(3) . . ?
F2 P5 F3A 81.0(3) . . ?
F2A P5 F5 112.7(4) . . ?
F4A P5 F5 62.5(4) . . ?
F6A P5 F5 144.5(4) . . ?
F6 P5 F5 173.30(15) . . ?
F2 P5 F5 93.85(13) . . ?
F3A P5 F5 31.4(3) . . ?
F2A P5 F3 25.0(4) . . ?
F4A P5 F3 150.3(4) . . ?
F6A P5 F3 126.8(4) . . ?
F6 P5 F3 92.93(16) . . ?
F2 P5 F3 94.63(13) . . ?
F3A P5 F3 61.4(3) . . ?
F5 P5 F3 88.51(15) . . ?
F2A P5 F4 157.1(4) . . ?
F4A P5 F4 29.9(3) . . ?
F6A P5 F4 54.3(4) . . ?
F6 P5 F4 87.73(16) . . ?
F2 P5 F4 90.75(12) . . ?
F3A P5 F4 118.7(3) . . ?
F5 P5 F4 90.22(16) . . ?
F3 P5 F4 174.54(14) . . ?
F2A P5 F1 96.0(3) . . ?
F4A P5 F1 95.1(4) . . ?
F6A P5 F1 92.4(4) . . ?
F6 P5 F1 88.90(14) . . ?
F2 P5 F1 177.34(11) . . ?
F3A P5 F1 98.7(3) . . ?
F5 P5 F1 84.63(12) . . ?
F3 P5 F1 87.53(12) . . ?
F4 P5 F1 87.07(12) . . ?
C25 O4 Ru2 92.61(11) . . ?
C1 O2 Ru1 91.44(11) . . ?
C1 O1 Ru1 89.31(10) . . ?
C25 O3 Ru2 88.62(11) . . ?
C24 N3 C20 119.03(17) . . ?
C24 N3 Ru1 126.57(14) . . ?
C20 N3 Ru1 114.30(12) . . ?
C51 N6 C46 118.71(16) . . ?
C51 N6 Ru2 125.90(13) . . ?
C46 N6 Ru2 115.24(13) . . ?
C15 N2 C19 117.42(17) . . ?
C15 N2 Ru1 127.59(14) . . ?
C19 N2 Ru1 114.98(13) . . ?
C41 N5 C45 117.09(16) . . ?
C41 N5 Ru2 127.41(13) . . ?
C45 N5 Ru2 115.48(13) . . ?
C33 N4 C28 123.01(16) . . ?
C33 N4 H4 112.5 . . ?
C28 N4 H4 112.1 . . ?
C9 N1 C4 121.81(16) . . ?
C9 N1 H1 111.7 . . ?
C4 N1 H1 110.7 . . ?
H1WA O1W H1WB 102.7 . . ?
N3 C20 C21 121.02(19) . . ?
N3 C20 C19 115.06(16) . . ?
C21 C20 C19 123.84(19) . . ?
C212 C211 C216 118.34(18) . . ?
C212 C211 P2 120.35(14) . . ?
C216 C211 P2 121.29(15) . . ?
C29 C28 C27 119.63(18) . . ?
C29 C28 N4 122.19(17) . . ?
C27 C28 N4 118.17(17) . . ?
C8 C3 C4 118.82(18) . . ?
C8 C3 C2 120.40(18) . . ?
C4 C3 C2 120.75(18) . . ?
C32 C27 C28 118.75(18) . . ?
C32 C27 C26 120.39(17) . . ?
C28 C27 C26 120.86(17) . . ?
C322 C321 C326 119.26(19) . . ?
C322 C321 P3 122.18(15) . . ?
C326 C321 P3 118.50(16) . . ?
N6 C46 C48 121.49(19) . . ?
N6 C46 C45 114.88(16) . . ?
C48 C46 C45 123.62(18) . . ?
N2 C19 C18 121.40(19) . . ?
N2 C19 C20 115.77(17) . . ?
C18 C19 C20 122.79(18) . . ?
C226 C221 C222 118.31(19) . . ?
C226 C221 P2 118.97(15) . . ?
C222 C221 P2 122.57(16) . . ?
C213 C212 C211 120.91(18) . . ?
C213 C212 H212 119.5 . . ?
C211 C212 H212 119.5 . . ?
C31 C32 C27 121.44(18) . . ?
C31 C32 H32 119.3 . . ?
C27 C32 H32 119.3 . . ?
C426 C421 C422 118.66(19) . . ?
C426 C421 P4 121.58(16) . . ?
C422 C421 P4 119.77(15) . . ?
N5 C45 C44 121.51(19) . . ?
N5 C45 C46 115.78(17) . . ?
C44 C45 C46 122.70(18) . . ?
O4 C25 O3 117.99(17) . . ?
O4 C25 C26 121.34(17) . . ?
O3 C25 C26 120.55(16) . . ?
O4 C25 Ru2 57.21(9) . . ?
O3 C25 Ru2 60.97(9) . . ?
C26 C25 Ru2 172.38(13) . . ?
C313 C312 C311 120.3(2) . . ?
C313 C312 H312 119.8 . . ?
C311 C312 H312 119.8 . . ?
C1 C2 C3 109.86(15) . . ?
C1 C2 H2A 109.7 . . ?
C3 C2 H2A 109.7 . . ?
C1 C2 H2B 109.7 . . ?
C3 C2 H2B 109.7 . . ?
H2A C2 H2B 108.2 . . ?
C30 C31 C32 119.32(19) . . ?
C30 C31 H31 120.3 . . ?
C32 C31 H31 120.3 . . ?
C215 C216 C211 120.57(19) . . ?
C215 C216 H216 119.7 . . ?
C211 C216 H216 119.7 . . ?
C30 C29 C28 120.34(19) . . ?
C30 C29 H29 119.8 . . ?
C28 C29 H29 119.8 . . ?
C224 C225 C226 120.2(2) . . ?
C224 C225 H225 119.9 . . ?
C226 C225 H225 119.9 . . ?
C3 C8 C7 121.5(2) . . ?
C3 C8 H8 119.3 . . ?
C7 C8 H8 119.3 . . ?
C24 C23 C22 118.8(2) . . ?
C24 C23 H23 120.6 . . ?
C22 C23 H23 120.6 . . ?
C34 C33 C38 116.04(19) . . ?
C34 C33 N4 121.72(19) . . ?
C38 C33 N4 121.96(19) . . ?
C115 C116 C111 119.9(2) . . ?
C115 C116 H116 120.1 . . ?
C111 C116 H116 120.1 . . ?
N5 C41 C42 123.67(19) . . ?
N5 C41 H41 118.2 . . ?
C42 C41 H41 118.2 . . ?
C214 C215 C216 120.41(19) . . ?
C214 C215 H215 119.8 . . ?
C216 C215 H215 119.8 . . ?
C43 C44 C45 120.1(2) . . ?
C43 C44 H44 119.9 . . ?
C45 C44 H44 119.9 . . ?
C25 C26 C27 109.47(15) . . ?
C25 C26 H26A 109.8 . . ?
C27 C26 H26A 109.8 . . ?
C25 C26 H26B 109.8 . . ?
C27 C26 H26B 109.8 . . ?
H26A C26 H26B 108.2 . . ?
C114 C115 C116 120.6(2) . . ?
C114 C115 H115 119.7 . . ?
C116 C115 H115 119.7 . . ?
O2 C1 O1 118.80(17) . . ?
O2 C1 C2 121.59(17) . . ?
O1 C1 C2 119.52(16) . . ?
O2 C1 Ru1 58.52(9) . . ?
O1 C1 Ru1 60.57(9) . . ?
C2 C1 Ru1 171.64(13) . . ?
C132 C231 P2 116.02(14) . . ?
C132 C231 H23A 108.3 . . ?
P2 C231 H23A 108.3 . . ?
C132 C231 H23B 108.3 . . ?
P2 C231 H23B 108.3 . . ?
H23A C231 H23B 107.4 . . ?
C332 C431 P4 117.19(14) . . ?
C332 C431 H43A 108 . . ?
P4 C431 H43A 108 . . ?
C332 C431 H43B 108 . . ?
P4 C431 H43B 108 . . ?
H43A C431 H43B 107.2 . . ?
C5 C4 C3 119.34(19) . . ?
C5 C4 N1 122.54(18) . . ?
C3 C4 N1 118.11(17) . . ?
C316 C311 C312 118.82(19) . . ?
C316 C311 P3 120.85(17) . . ?
C312 C311 P3 119.58(15) . . ?
C221 C226 C225 120.9(2) . . ?
C221 C226 H226 119.5 . . ?
C225 C226 H226 119.5 . . ?
C11 C10 C9 122.2(2) . . ?
C11 C10 Cl1 119.34(17) . . ?
C9 C10 Cl1 118.50(17) . . ?
C17 C18 C19 119.9(2) . . ?
C17 C18 H18 120.1 . . ?
C19 C18 H18 120.1 . . ?
N3 C24 C23 122.5(2) . . ?
N3 C24 H24 118.8 . . ?
C23 C24 H24 118.8 . . ?
C332 C331 P3 110.18(15) . . ?
C332 C331 H33A 109.6 . . ?
P3 C331 H33A 109.6 . . ?
C332 C331 H33B 109.6 . . ?
P3 C331 H33B 109.6 . . ?
H33A C331 H33B 108.1 . . ?
C14 C9 C10 116.31(19) . . ?
C14 C9 N1 122.21(18) . . ?
C10 C9 N1 121.36(19) . . ?
C48 C49 C50 119.17(19) . . ?
C48 C49 H49 120.4 . . ?
C50 C49 H49 120.4 . . ?
C49 C48 C46 119.20(19) . . ?
C49 C48 H48 120.4 . . ?
C46 C48 H48 120.4 . . ?
C13 C14 C9 122.7(2) . . ?
C13 C14 Cl2 118.35(18) . . ?
C9 C14 Cl2 118.99(16) . . ?
C51 C50 C49 118.7(2) . . ?
C51 C50 H50 120.6 . . ?
C49 C50 H50 120.6 . . ?
C321 C322 C323 119.9(2) . . ?
C321 C322 H322 120 . . ?
C323 C322 H322 120 . . ?
C215 C214 C213 119.91(19) . . ?
C215 C214 H214 120 . . ?
C213 C214 H214 120 . . ?
C31 C30 C29 120.42(19) . . ?
C31 C30 H30 119.8 . . ?
C29 C30 H30 119.8 . . ?
C214 C213 C212 119.8(2) . . ?
C214 C213 H213 120.1 . . ?
C212 C213 H213 120.1 . . ?
C425 C426 C421 120.4(2) . . ?
C425 C426 H426 119.8 . . ?
C421 C426 H426 119.8 . . ?
C5 C6 C7 120.3(2) . . ?
C5 C6 H6 119.9 . . ?
C7 C6 H6 119.9 . . ?
C115 C114 C113 119.8(2) . . ?
C115 C114 H114 120.1 . . ?
C113 C114 H114 120.1 . . ?
C6 C5 C4 120.7(2) . . ?
C6 C5 H5 119.7 . . ?
C4 C5 H5 119.7 . . ?
C6 C7 C8 119.2(2) . . ?
C6 C7 H7 120.4 . . ?
C8 C7 H7 120.4 . . ?
C12 C11 C10 119.1(2) . . ?
C12 C11 H11 120.5 . . ?
C10 C11 H11 120.5 . . ?
N2 C15 C16 123.1(2) . . ?
N2 C15 H15 118.4 . . ?
C16 C15 H15 118.4 . . ?
C424 C425 C426 120.4(2) . . ?
C424 C425 H425 119.8 . . ?
C426 C425 H425 119.8 . . ?
N6 C51 C50 122.68(19) . . ?
N6 C51 H51 118.7 . . ?
C50 C51 H51 118.7 . . ?
C22 C21 C20 119.3(2) . . ?
C22 C21 H21 120.3 . . ?
C20 C21 H21 120.3 . . ?
C423 C422 C421 120.7(2) . . ?
C423 C422 H422 119.7 . . ?
C421 C422 H422 119.7 . . ?
C41 C42 C43 119.1(2) . . ?
C41 C42 H42 120.4 . . ?
C43 C42 H42 120.4 . . ?
C114 C113 C112 120.2(2) . . ?
C114 C113 H113 119.9 . . ?
C112 C113 H113 119.9 . . ?
C325 C326 C321 120.4(2) . . ?
C325 C326 H326 119.8 . . ?
C321 C326 H326 119.8 . . ?
C44 C43 C42 118.5(2) . . ?
C44 C43 H43 120.7 . . ?
C42 C43 H43 120.7 . . ?
C324 C325 C326 120.2(2) . . ?
C324 C325 H325 119.9 . . ?
C326 C325 H325 119.9 . . ?
C325 C324 C323 119.9(2) . . ?
C325 C324 H324 120 . . ?
C323 C324 H324 120 . . ?
C324 C323 C322 120.3(2) . . ?
C324 C323 H323 119.8 . . ?
C322 C323 H323 119.8 . . ?
C223 C224 C225 119.5(2) . . ?
C223 C224 H224 120.3 . . ?
C225 C224 H224 120.3 . . ?
C113 C112 C111 120.5(2) . . ?
C113 C112 H112 119.7 . . ?
C111 C112 H112 119.7 . . ?
C41A C411 C412 110.3(9) . . ?
C41A C411 C41D 119.1(9) . . ?
C412 C411 C41D 22.3(5) . . ?
C41A C411 C416 15.1(8) . . ?
C412 C411 C416 117.1(8) . . ?
C41D C411 C416 119.9(8) . . ?
C41A C411 P4 122.9(8) . . ?
C412 C411 P4 123.8(5) . . ?
C41D C411 P4 117.9(5) . . ?
C416 C411 P4 118.9(6) . . ?
C12 C13 C14 118.9(2) . . ?
C12 C13 H13 120.5 . . ?
C14 C13 H13 120.5 . . ?
C121 C122 C123 120.8(2) . . ?
C121 C122 H122 119.6 . . ?
C123 C122 H122 119.6 . . ?
C18 C17 C16 118.6(2) . . ?
C18 C17 H17 120.7 . . ?
C16 C17 H17 120.7 . . ?
C223 C222 C221 120.5(2) . . ?
C223 C222 H222 119.7 . . ?
C221 C222 H222 119.7 . . ?
C13 C12 C11 120.8(2) . . ?
C13 C12 H12 119.6 . . ?
C11 C12 H12 119.6 . . ?
C425 C424 C423 120.1(2) . . ?
C425 C424 H424 119.9 . . ?
C423 C424 H424 119.9 . . ?
C21 C22 C23 119.31(19) . . ?
C21 C22 H22 120.3 . . ?
C23 C22 H22 120.3 . . ?
C424 C423 C422 119.8(2) . . ?
C424 C423 H423 120.1 . . ?
C422 C423 H423 120.1 . . ?
C36 C37 C38 119.4(2) . . ?
C36 C37 H37 120.3 . . ?
C38 C37 H37 120.3 . . ?
C112 C111 C116 119.03(19) . . ?
C112 C111 P1 120.23(15) . . ?
C116 C111 P1 119.95(16) . . ?
C15 C16 C17 119.2(2) . . ?
C15 C16 H16 120.4 . . ?
C17 C16 H16 120.4 . . ?
C122 C121 C126 118.8(2) . . ?
C122 C121 P1 120.98(16) . . ?
C126 C121 P1 120.1(2) . . ?
C37 C38 C33 122.0(2) . . ?
C37 C38 Cl4 118.86(19) . . ?
C33 C38 Cl4 119.12(16) . . ?
C311 C316 C315 120.2(2) . . ?
C311 C316 H316 119.9 . . ?
C315 C316 H316 119.9 . . ?
C314 C313 C312 120.4(2) . . ?
C314 C313 H313 119.8 . . ?
C312 C313 H313 119.8 . . ?
C431 C332 C331 112.90(19) . . ?
C431 C332 H33C 109 . . ?
C331 C332 H33C 109 . . ?
C431 C332 H33D 109 . . ?
C331 C332 H33D 109 . . ?
H33C C332 H33D 107.8 . . ?
C132 C131 P1 111.58(16) . . ?
C132 C131 H13A 109.3 . . ?
P1 C131 H13A 109.3 . . ?
C132 C131 H13B 109.3 . . ?
P1 C131 H13B 109.3 . . ?
H13A C131 H13B 108 . . ?
C231 C132 C131 113.28(19) . . ?
C231 C132 H13C 108.9 . . ?
C131 C132 H13C 108.9 . . ?
C231 C132 H13D 108.9 . . ?
C131 C132 H13D 108.9 . . ?
H13C C132 H13D 107.7 . . ?
C35 C34 C33 122.9(2) . . ?
C35 C34 Cl3 118.34(19) . . ?
C33 C34 Cl3 118.76(16) . . ?
C41B C414 C413 114.4(10) . . ?
C41B C414 C415 14.2(11) . . ?
C413 C414 C415 120.0(9) . . ?
C41B C414 C41C 118.4(10) . . ?
C413 C414 C41C 22.6(7) . . ?
C415 C414 C41C 117.8(9) . . ?
C41B C414 H41A 123.2 . . ?
C413 C414 H41A 120.2 . . ?
C415 C414 H41A 119.8 . . ?
C41C C414 H41A 118 . . ?
C41B C414 H41B 121.2 . . ?
C413 C414 H41B 119.5 . . ?
C415 C414 H41B 119.8 . . ?
C41C C414 H41B 120.4 . . ?
H41A C414 H41B 7 . . ?
C415 C416 C411 120.1(12) . . ?
C415 C416 C41B 16.0(9) . . ?
C411 C416 C41B 108.6(11) . . ?
C415 C416 H41C 119.9 . . ?
C411 C416 H41C 120 . . ?
C41B C416 H41C 129.9 . . ?
C415 C416 H416 119.4 . . ?
C411 C416 H416 105.6 . . ?
C41B C416 H416 117.3 . . ?
H41C C416 H416 39.8 . . ?
C224 C223 C222 120.6(2) . . ?
C224 C223 H223 119.7 . . ?
C222 C223 H223 119.7 . . ?
C416 C415 C41A 16.4(8) . . ?
C416 C415 C414 118.3(14) . . ?
C41A C415 C414 107.6(12) . . ?
C416 C415 H41D 120.7 . . ?
C41A C415 H41D 129.7 . . ?
C414 C415 H41D 121 . . ?
C416 C415 H415 127.1 . . ?
C41A C415 H415 123.1 . . ?
C414 C415 H415 101.5 . . ?
H41D C415 H415 38.6 . . ?
C314 C315 C316 120.4(2) . . ?
C314 C315 H315 119.8 . . ?
C316 C315 H315 119.8 . . ?
C37 C36 C35 120.9(2) . . ?
C37 C36 H36 119.6 . . ?
C35 C36 H36 119.6 . . ?
C34 C35 C36 118.8(2) . . ?
C34 C35 H35 120.6 . . ?
C36 C35 H35 120.6 . . ?
C124 C125 C126 121.4(2) . . ?
C124 C125 H125 119.3 . . ?
C126 C125 H125 119.3 . . ?
C124 C123 C122 120.4(3) . . ?
C124 C123 H123 119.8 . . ?
C122 C123 H123 119.8 . . ?
C315 C314 C313 119.8(2) . . ?
C315 C314 H314 120.1 . . ?
C313 C314 H314 120.1 . . ?
C121 C126 C125 119.2(3) . . ?
C121 C126 H126 120.4 . . ?
C125 C126 H126 120.4 . . ?
C123 C124 C125 119.4(3) . . ?
C123 C124 H124 120.3 . . ?
C125 C124 H124 120.3 . . ?
C41D C412 C411 87(2) . . ?
C41D C412 C413 100(3) . . ?
C411 C412 C413 121.8(9) . . ?
C41D C412 C41C 76(2) . . ?
C411 C412 C41C 121.9(9) . . ?
C413 C412 C41C 23.9(7) . . ?
C41D C412 H41E 82.1 . . ?
C411 C412 H41E 118.7 . . ?
C413 C412 H41E 119.4 . . ?
C41C C412 H41E 113.1 . . ?
C41D C412 H41F 39.8 . . ?
C411 C412 H41F 103.2 . . ?
C413 C412 H41F 118.2 . . ?
C41C C412 H41F 97.4 . . ?
H41E C412 H41F 42.4 . . ?
C41C C413 C414 101(2) . . ?
C41C C413 C412 80(2) . . ?
C414 C413 C412 122.3(9) . . ?
C41C C413 C41D 60(2) . . ?
C414 C413 C41D 120.3(8) . . ?
C412 C413 C41D 19.9(5) . . ?
C41C C413 H41G 88 . . ?
C414 C413 H41G 119 . . ?
C412 C413 H41G 118.7 . . ?
C41D C413 H41G 116 . . ?
C41C C413 H41H 42.3 . . ?
C414 C413 H41H 113.1 . . ?
C412 C413 H41H 105 . . ?
C41D C413 H41H 89.5 . . ?
H41G C413 H41H 46 . . ?
C411 C41A C415 128.5(15) . . ?
C411 C41A C41B 122.7(15) . . ?
C415 C41A C41B 16.5(8) . . ?
C411 C41A H41C 115.3 . . ?
C415 C41A H41C 98.7 . . ?
C41B C41A H41C 113.2 . . ?
C411 C41A H416 118.5 . . ?
C415 C41A H416 110.7 . . ?
C41B C41A H416 118.8 . . ?
H41C C41A H416 31.4 . . ?
C414 C41B C41A 122.1(16) . . ?
C414 C41B C416 126.8(16) . . ?
C41A C41B C416 15.8(7) . . ?
C414 C41B H41D 120.8 . . ?
C41A C41B H41D 109.2 . . ?
C416 C41B H41D 96.4 . . ?
C414 C41B H415 118.6 . . ?
C41A C41B H415 119.2 . . ?
C416 C41B H415 112.5 . . ?
H41D C41B H415 30 . . ?
C413 C41C C41D 99(2) . . ?
C413 C41C C412 76(2) . . ?
C41D C41C C412 22.5(6) . . ?
C413 C41C C414 57(2) . . ?
C41D C41C C414 118.9(9) . . ?
C412 C41C C414 107.0(9) . . ?
C413 C41C H41G 59.4 . . ?
C41D C41C H41G 121.8 . . ?
C412 C41C H41G 107.1 . . ?
C414 C41C H41G 94.1 . . ?
C413 C41C H41H 112.7 . . ?
C41D C41C H41H 120.4 . . ?
C412 C41C H41H 128.3 . . ?
C414 C41C H41H 120.6 . . ?
H41G C41C H41H 53.7 . . ?
C412 C41D C41C 82(2) . . ?
C412 C41D C411 71(2) . . ?
C41C C41D C411 118.5(9) . . ?
C412 C41D C413 60(2) . . ?
C41C C41D C413 21.3(6) . . ?
C411 C41D C413 105.8(8) . . ?
C412 C41D H41E 65.6 . . ?
C41C C41D H41E 109.8 . . ?
C411 C41D H41E 107 . . ?
C413 C41D H41E 100.1 . . ?
C412 C41D H41F 118.1 . . ?
C41C C41D H41F 120.8 . . ?
C411 C41D H41F 120.7 . . ?
C413 C41D H41F 130.5 . . ?
H41E C41D H41F 52.7 . . ?
F2A F3 P5 70.5(9) . . ?
F2A F3 F3A 121.2(10) . . ?
P5 F3 F3A 59.0(3) . . ?
F4A F4 F6A 127.7(9) . . ?
F4A F4 P5 70.9(7) . . ?
F6A F4 P5 60.7(4) . . ?
F3A F5 P5 73.9(6) . . ?
F3A F5 F4A 120.8(7) . . ?
P5 F5 F4A 57.3(4) . . ?
F6A F6 P5 71.3(5) . . ?
F6A F6 F2A 123.6(7) . . ?
P5 F6 F2A 53.5(4) . . ?
F4 F4A P5 79.2(8) . . ?
F4 F4A F5 133.4(10) . . ?
P5 F4A F5 60.2(3) . . ?
F3 F2A P5 84.6(10) . . ?
F3 F2A F6 135.8(12) . . ?
P5 F2A F6 56.8(3) . . ?
F6 F6A F4 138.4(9) . . ?
F6 F6A P5 74.8(7) . . ?
F4 F6A P5 65.0(3) . . ?
F5 F3A P5 74.7(6) . . ?
F5 F3A F3 124.2(8) . . ?
P5 F3A F3 59.6(3) . . ?

loop_
_geom_bond_atom_site_label_1
_geom_bond_atom_site_label_2
_geom_bond_distance
_geom_bond_site_symmetry_2
_geom_bond_publ_flag
Ru2 N5 2.0686(16) . ?
Ru2 N6 2.1067(16) . ?
Ru2 O4 2.1170(13) . ?
Ru2 O3 2.2003(13) . ?
Ru2 P3 2.2442(5) . ?
Ru2 P4 2.2924(5) . ?
Ru2 C25 2.5157(19) . ?
Ru1 N2 2.0504(16) . ?
Ru1 N3 2.1051(15) . ?
Ru1 O2 2.1586(13) . ?
Ru1 O1 2.2039(13) . ?
Ru1 P1 2.2397(6) . ?
Ru1 P2 2.2947(6) . ?
Ru1 C1 2.5303(19) . ?
P3 C311 1.821(2) . ?
P3 C321 1.828(2) . ?
P3 C331 1.833(2) . ?
P2 C221 1.833(2) . ?
P2 C211 1.840(2) . ?
P2 C231 1.8403(19) . ?
P4 C411 1.831(2) . ?
P4 C431 1.840(2) . ?
P4 C421 1.840(2) . ?
P1 C111 1.823(2) . ?
P1 C131 1.829(2) . ?
P1 C121 1.831(2) . ?
Cl4 C38 1.741(2) . ?
Cl1 C10 1.738(2) . ?
P6 F12 1.5822(16) . ?
P6 F11 1.5885(16) . ?
P6 F9 1.5892(15) . ?
P6 F13 1.5901(15) . ?
P6 F10 1.5917(15) . ?
P6 F8 1.6007(15) . ?
Cl2 C14 1.743(2) . ?
P5 F2A 1.515(10) . ?
P5 F4A 1.546(9) . ?
P5 F6A 1.547(9) . ?
P5 F6 1.576(2) . ?
P5 F2 1.5771(18) . ?
P5 F3A 1.589(8) . ?
P5 F5 1.595(2) . ?
P5 F3 1.600(2) . ?
P5 F4 1.607(2) . ?
P5 F1 1.6146(18) . ?
Cl3 C34 1.748(2) . ?
O4 C25 1.266(2) . ?
O2 C1 1.267(2) . ?
O1 C1 1.270(2) . ?
O3 C25 1.274(2) . ?
N3 C24 1.343(3) . ?
N3 C20 1.353(3) . ?
N6 C51 1.339(3) . ?
N6 C46 1.354(2) . ?
N2 C15 1.349(3) . ?
N2 C19 1.369(2) . ?
N5 C41 1.348(3) . ?
N5 C45 1.368(2) . ?
N4 C33 1.402(2) . ?
N4 C28 1.413(2) . ?
N4 H4 0.8036 . ?
N1 C9 1.408(3) . ?
N1 C4 1.412(3) . ?
N1 H1 0.8424 . ?
O1W H1WA 0.7833 . ?
O1W H1WB 0.8459 . ?
C20 C21 1.394(3) . ?
C20 C19 1.469(3) . ?
C211 C212 1.396(3) . ?
C211 C216 1.398(3) . ?
C28 C29 1.392(3) . ?
C28 C27 1.403(3) . ?
C3 C8 1.387(3) . ?
C3 C4 1.403(3) . ?
C3 C2 1.520(3) . ?
C27 C32 1.389(3) . ?
C27 C26 1.519(3) . ?
C321 C322 1.389(3) . ?
C321 C326 1.392(3) . ?
C46 C48 1.391(3) . ?
C46 C45 1.473(3) . ?
C19 C18 1.391(3) . ?
C221 C226 1.387(3) . ?
C221 C222 1.398(3) . ?
C212 C213 1.389(3) . ?
C212 H212 0.93 . ?
C32 C31 1.384(3) . ?
C32 H32 0.93 . ?
C421 C426 1.393(3) . ?
C421 C422 1.395(3) . ?
C45 C44 1.392(3) . ?
C25 C26 1.498(3) . ?
C312 C313 1.386(3) . ?
C312 C311 1.400(3) . ?
C312 H312 0.93 . ?
C2 C1 1.500(3) . ?
C2 H2A 0.97 . ?
C2 H2B 0.97 . ?
C31 C30 1.383(3) . ?
C31 H31 0.93 . ?
C216 C215 1.387(3) . ?
C216 H216 0.93 . ?
C29 C30 1.384(3) . ?
C29 H29 0.93 . ?
C225 C224 1.387(3) . ?
C225 C226 1.387(3) . ?
C225 H225 0.93 . ?
C8 C7 1.388(3) . ?
C8 H8 0.93 . ?
C23 C24 1.380(3) . ?
C23 C22 1.382(3) . ?
C23 H23 0.93 . ?
C33 C34 1.398(3) . ?
C33 C38 1.399(3) . ?
C116 C115 1.390(3) . ?
C116 C111 1.404(3) . ?
C116 H116 0.93 . ?
C41 C42 1.376(3) . ?
C41 H41 0.93 . ?
C215 C214 1.381(3) . ?
C215 H215 0.93 . ?
C44 C43 1.377(3) . ?
C44 H44 0.93 . ?
C26 H26A 0.97 . ?
C26 H26B 0.97 . ?
C115 C114 1.381(3) . ?
C115 H115 0.93 . ?
C231 C132 1.545(3) . ?
C231 H23A 0.97 . ?
C231 H23B 0.97 . ?
C431 C332 1.537(3) . ?
C431 H43A 0.97 . ?
C431 H43B 0.97 . ?
C4 C5 1.392(3) . ?
C311 C316 1.389(3) . ?
C226 H226 0.93 . ?
C10 C11 1.388(3) . ?
C10 C9 1.396(3) . ?
C18 C17 1.379(3) . ?
C18 H18 0.93 . ?
C24 H24 0.93 . ?
C331 C332 1.584(3) . ?
C331 H33A 0.97 . ?
C331 H33B 0.97 . ?
C9 C14 1.395(3) . ?
C49 C48 1.382(3) . ?
C49 C50 1.386(3) . ?
C49 H49 0.93 . ?
C48 H48 0.93 . ?
C14 C13 1.383(3) . ?
C50 C51 1.383(3) . ?
C50 H50 0.93 . ?
C322 C323 1.394(3) . ?
C322 H322 0.93 . ?
C214 C213 1.386(3) . ?
C214 H214 0.93 . ?
C30 H30 0.93 . ?
C213 H213 0.93 . ?
C426 C425 1.392(3) . ?
C426 H426 0.93 . ?
C6 C5 1.382(3) . ?
C6 C7 1.383(3) . ?
C6 H6 0.93 . ?
C114 C113 1.386(3) . ?
C114 H114 0.93 . ?
C5 H5 0.93 . ?
C7 H7 0.93 . ?
C11 C12 1.381(4) . ?
C11 H11 0.93 . ?
C15 C16 1.379(3) . ?
C15 H15 0.93 . ?
C425 C424 1.378(4) . ?
C425 H425 0.93 . ?
C51 H51 0.93 . ?
C21 C22 1.381(3) . ?
C21 H21 0.93 . ?
C422 C423 1.395(3) . ?
C422 H422 0.93 . ?
C42 C43 1.383(3) . ?
C42 H42 0.93 . ?
C113 C112 1.389(3) . ?
C113 H113 0.93 . ?
C326 C325 1.389(3) . ?
C326 H326 0.93 . ?
C43 H43 0.93 . ?
C325 C324 1.377(4) . ?
C325 H325 0.93 . ?
C324 C323 1.381(3) . ?
C324 H324 0.93 . ?
C323 H323 0.93 . ?
C224 C223 1.375(4) . ?
C224 H224 0.93 . ?
C112 C111 1.389(3) . ?
C112 H112 0.93 . ?
C411 C41A 1.283(17) . ?
C411 C412 1.361(11) . ?
C411 C41D 1.436(11) . ?
C411 C416 1.462(13) . ?
C13 C12 1.378(3) . ?
C13 H13 0.93 . ?
C122 C121 1.386(3) . ?
C122 C123 1.397(3) . ?
C122 H122 0.93 . ?
C17 C16 1.382(3) . ?
C17 H17 0.93 . ?
C222 C223 1.388(3) . ?
C222 H222 0.93 . ?
C12 H12 0.93 . ?
C424 C423 1.381(3) . ?
C424 H424 0.93 . ?
C22 H22 0.93 . ?
C423 H423 0.93 . ?
C37 C36 1.371(4) . ?
C37 C38 1.388(3) . ?
C37 H37 0.93 . ?
C16 H16 0.93 . ?
C121 C126 1.398(3) . ?
C316 C315 1.392(3) . ?
C316 H316 0.93 . ?
C313 C314 1.380(4) . ?
C313 H313 0.93 . ?
C332 H33C 0.97 . ?
C332 H33D 0.97 . ?
C131 C132 1.553(3) . ?
C131 H13A 0.97 . ?
C131 H13B 0.97 . ?
C132 H13C 0.97 . ?
C132 H13D 0.97 . ?
C34 C35 1.376(3) . ?
C414 C41B 1.25(2) . ?
C414 C413 1.270(15) . ?
C414 C415 1.485(18) . ?
C414 C41C 1.491(12) . ?
C414 H41A 0.93 . ?
C414 H41B 0.9298 . ?
C416 C415 1.35(2) . ?
C416 C41B 1.48(3) . ?
C416 H41C 0.9299 . ?
C416 H416 0.8984 . ?
C223 H223 0.93 . ?
C415 C41A 1.43(3) . ?
C415 H41D 0.93 . ?
C415 H415 0.8944 . ?
C315 C314 1.380(4) . ?
C315 H315 0.9303 . ?
C36 C35 1.384(4) . ?
C36 H36 0.93 . ?
C35 H35 0.93 . ?
C125 C124 1.373(5) . ?
C125 C126 1.400(4) . ?
C125 H125 0.93 . ?
C123 C124 1.368(4) . ?
C123 H123 0.93 . ?
C314 H314 0.93 . ?
C126 H126 0.93 . ?
C124 H124 0.9303 . ?
C412 C41D 0.546(13) . ?
C412 C413 1.394(15) . ?
C412 C41C 1.412(16) . ?
C412 H41E 0.9301 . ?
C412 H41F 1.2808 . ?
C413 C41C 0.582(16) . ?
C413 C41D 1.581(16) . ?
C413 H41G 0.9301 . ?
C413 H41H 1.2739 . ?
C41A C41B 1.43(3) . ?
C41A H41C 1.1874 . ?
C41A H416 0.93 . ?
C41B H41D 1.1893 . ?
C41B H415 0.93 . ?
C41C C41D 1.384(17) . ?
C41C H41G 1.0803 . ?
C41C H41H 0.9303 . ?
C41D H41E 1.0118 . ?
C41D H41F 0.9299 . ?
F3 F2A 0.679(10) . ?
F3 F3A 1.629(9) . ?
F4 F4A 0.816(9) . ?
F4 F6A 1.441(9) . ?
F5 F3A 0.862(7) . ?
F5 F4A 1.629(8) . ?
F6 F6A 0.911(9) . ?
F6 F2A 1.766(10) . ?
